data_7118292
loop_
_publ_author_name
'Slav\'ik, Petr'
'Kohout, Michal'
'B\"ohm, Stanislav'
'Eigner, V\'aclav'
'Lhot\'ak, Pavel'

_publ_section_title
;
 Synthesis of inherently chiral calixarenes via direct mercuration of the
 partial cone conformation.
;
_journal_issue 11
_journal_name_full 'Chemical communications (Cambridge, England)'
_journal_page_first 2366
_journal_page_last 2369
_journal_paper_doi 10.1039/c5cc09388k
_journal_volume 52
_journal_year 2016
_chemical_formula_moiety 'C40 H47 Cl1 Hg1 O4'
_chemical_formula_sum 'C40 H47 Cl Hg O4'
_chemical_formula_weight 827.85
_space_group_IT_number 2
_symmetry_cell_setting triclinic
_symmetry_space_group_name_Hall '-P 1'
_symmetry_space_group_name_H-M 'P -1'
_atom_sites_solution_hydrogens difmap
_atom_sites_solution_primary other
_audit_update_record
;
2015-11-05 deposited with the CCDC.
2015-12-21 downloaded from the CCDC.
;
_cell_angle_alpha 109.8701(15)
_cell_angle_beta 99.8419(14)
_cell_angle_gamma 95.2508(14)
_cell_formula_units_Z 4
_cell_length_a 14.6684(2)
_cell_length_b 16.1503(3)
_cell_length_c 16.8665(3)
_cell_measurement_reflns_used 29915
_cell_measurement_temperature 180
_cell_measurement_theta_max 76
_cell_measurement_theta_min 5
_cell_volume 3653.90(12)
_computing_cell_refinement 'CrysAlis, (Oxford Diffraction, 2002)'
_computing_data_collection 'Xcalibur, (Oxford Diffraction, 2002)'
_computing_data_reduction 'CrysAlis, (Oxford Diffraction, 2002)'
_computing_molecular_graphics 'CAMERON (Watkin et al., 1996)'
_computing_publication_material 'CRYSTALS (Betteridge et al., 2003)'
_computing_structure_refinement 'CRYSTALS (Betteridge et al., 2003)'
_computing_structure_solution 'Superflip (Palatinus & Chapuis, 2007)'
_diffrn_ambient_pressure 101
_diffrn_ambient_temperature 180
_diffrn_measured_fraction_theta_full 0.996
_diffrn_measured_fraction_theta_max 0.962
_diffrn_measurement_device Area
_diffrn_measurement_device_type 'Oxford Diffraction XCALIBUR'
_diffrn_measurement_method \w
_diffrn_radiation_monochromator graphite
_diffrn_radiation_type 'Cu K\a'
_diffrn_radiation_wavelength 1.54180
_diffrn_reflns_av_R_equivalents 0.055
_diffrn_reflns_limit_h_max 17
_diffrn_reflns_limit_h_min -18
_diffrn_reflns_limit_k_max 20
_diffrn_reflns_limit_k_min -20
_diffrn_reflns_limit_l_max 20
_diffrn_reflns_limit_l_min -21
_diffrn_reflns_number 39492
_diffrn_reflns_theta_full 68.009
_diffrn_reflns_theta_max 76.414
_diffrn_reflns_theta_min 4.415
_diffrn_standards_number 0
_exptl_absorpt_coefficient_mu 8.526
_exptl_absorpt_correction_T_max 0.13
_exptl_absorpt_correction_T_min 0.01
_exptl_absorpt_correction_type analytical
_exptl_absorpt_process_details
; 
 Analytical Absorption (De Meulenaer & Tompa, 1965) 
;
_exptl_crystal_colour colourless
_exptl_crystal_density_diffrn 1.505
_exptl_crystal_density_method 'not measured'
_exptl_crystal_description block
_exptl_crystal_F_000 1664
_exptl_crystal_size_max 0.720
_exptl_crystal_size_mid 0.560
_exptl_crystal_size_min 0.240
_refine_diff_density_max 1.59
_refine_diff_density_min -1.62
_refine_ls_extinction_method None
_refine_ls_goodness_of_fit_ref 0.9853
_refine_ls_hydrogen_treatment constr
_refine_ls_matrix_type full
_refine_ls_number_parameters 856
_refine_ls_number_reflns 14707
_refine_ls_number_restraints 52
_refine_ls_R_factor_all 0.0492
_refine_ls_R_factor_gt 0.0462
_refine_ls_shift/su_max 0.0019163
_refine_ls_shift/su_mean 0.0002621
_refine_ls_structure_factor_coef Fsqd
_refine_ls_weighting_details
;
 Method, part 1, Chebychev polynomial, (Watkin, 1994, Prince, 1982) 
 [weight] = 1.0/[A~0~*T~0~(x)+A~1~*T~1~(x) ... +A~n-1~]*T~n-1~(x)] 
 where A~i~ are the Chebychev coefficients listed below and x= Fcalc/Fmax 
 Method = Robust Weighting (Prince, 1982) 
 W = [weight] * [1-(deltaF/6*sigmaF)^2^]^2^ 
 A~i~ are: 
 0.222E+04 0.346E+04 0.180E+04 493. 
;
_refine_ls_weighting_scheme calc
_refine_ls_wR_factor_all 0.0913
_refine_ls_wR_factor_gt 0.0881
_refine_ls_wR_factor_ref 0.0913
_reflns_limit_h_max 17
_reflns_limit_h_min -18
_reflns_limit_k_max 19
_reflns_limit_k_min -20
_reflns_limit_l_max 21
_reflns_limit_l_min 0
_reflns_number_gt 13715
_reflns_number_total 14763
_reflns_threshold_expression I>2.0\s(I)
_oxford_diffrn_Wilson_B_factor 2.50
_oxford_diffrn_Wilson_scale 0.03
_oxford_refine_ls_r_factor_ref 0.0491
_oxford_refine_ls_scale 2.346(7)
_oxford_reflns_number_all 14708
_oxford_reflns_threshold_expression_ref I>0.0\s(I)
_cod_data_source_file c5cc09388k3.cif
_cod_data_source_block 2c
_cod_depositor_comments
;
The following automatic conversions were performed:

'_atom_sites_solution_primary' value 'Other' changed to 'other'
according to
/usr/data/users/saulius/crontab/automatic-downloads/rss-feeds/RSC/lib/dictionaries/cif_core.dic
dictionary named 'cif_core.dic' version 2.4.2 from 2011-04-26.

Automatic conversion script
Id: cif_fix_values 4268 2015-11-12 08:31:59Z antanas 

 Adding full bibliography for 7118292--7118294.cif.
;
_cod_original_cell_volume 3653.92(11)
_cod_original_sg_symbol_Hall '-P 1 '
_cod_original_sg_symbol_H-M 'P -1 '
_cod_original_formula_sum 'C40 H47 Cl1 Hg1 O4'
_cod_database_code 7118292

loop_
_symmetry_equiv_pos_as_xyz
x,y,z
-x,-y,-z

loop_
_atom_site_label
_atom_site_type_symbol
_atom_site_fract_x
_atom_site_fract_y
_atom_site_fract_z
_atom_site_U_iso_or_equiv
_atom_site_occupancy
_atom_site_adp_type
_atom_site_refinement_flags_posn
_atom_site_disorder_assembly
_atom_site_disorder_group
C1 C 0.2041(4) 0.6398(4) 0.2354(4) 0.0403 1.0000 Uani . . .
C2 C 0.1455(4) 0.5465(4) 0.1862(4) 0.0407 1.0000 Uani . . .
C3 C 0.0473(4) 0.5539(3) 0.1443(3) 0.0342 1.0000 Uani . . .
C4 C 0.0323(4) 0.5976(3) 0.0867(3) 0.0354 1.0000 Uani . . .
C5 C -0.0571(4) 0.6090(3) 0.0526(4) 0.0400 1.0000 Uani . . .
C6 C -0.1326(4) 0.5754(4) 0.0776(4) 0.0414 1.0000 Uani . . .
C7 C -0.1213(4) 0.5308(3) 0.1347(4) 0.0374 1.0000 Uani . . .
C8 C -0.2051(4) 0.5032(4) 0.1676(4) 0.0457 1.0000 Uani . . .
C9 C -0.2035(4) 0.5659(4) 0.2587(4) 0.0409 1.0000 Uani . . .
C10 C -0.1875(4) 0.5398(4) 0.3292(4) 0.0492 1.0000 Uani . . .
C11 C -0.1809(4) 0.5997(4) 0.4120(4) 0.0540 1.0000 Uani . . .
C12 C -0.1811(5) 0.6899(5) 0.4265(4) 0.0561 1.0000 Uani . . .
C13 C -0.1959(4) 0.7182(4) 0.3566(4) 0.0470 1.0000 Uani . . .
C14 C -0.1834(5) 0.8178(4) 0.3718(4) 0.0536 1.0000 Uani . . .
C15 C -0.0964(5) 0.8453(4) 0.3422(4) 0.0486 1.0000 Uani . . .
C16 C -0.1057(5) 0.8580(4) 0.2642(4) 0.0541 1.0000 Uani . . .
C17 C -0.0283(5) 0.8732(4) 0.2315(5) 0.0585 1.0000 Uani . . .
C18 C 0.0603(5) 0.8740(4) 0.2766(4) 0.0543 1.0000 Uani . . .
C19 C 0.0730(5) 0.8611(3) 0.3552(4) 0.0456 1.0000 Uani . . .
C20 C 0.1695(5) 0.8551(4) 0.3997(4) 0.0556 1.0000 Uani . . .
C21 C 0.2151(4) 0.7900(4) 0.3385(4) 0.0477 1.0000 Uani . . .
C22 C 0.2932(5) 0.8155(5) 0.3080(5) 0.0573 1.0000 Uani . . .
C23 C 0.3263(5) 0.7555(5) 0.2455(5) 0.0611 1.0000 Uani . . .
C24 C 0.2826(4) 0.6667(5) 0.2083(4) 0.0495 1.0000 Uani . . .
C25 C -0.0316(4) 0.5183(3) 0.1662(3) 0.0361 1.0000 Uani . . .
C26 C -0.2120(4) 0.6550(4) 0.2750(4) 0.0433 1.0000 Uani . . .
C27 C -0.0061(5) 0.8485(3) 0.3876(4) 0.0464 1.0000 Uani . . .
C28 C 0.1754(4) 0.6994(4) 0.3025(4) 0.0398 1.0000 Uani . . .
O29 O -0.0201(3) 0.4722(2) 0.2213(2) 0.0390 1.0000 Uani . . .
C30 C -0.0212(5) 0.3784(4) 0.1778(4) 0.0506 1.0000 Uani . . .
C31 C -0.0067(5) 0.3336(4) 0.2429(4) 0.0571 1.0000 Uani . . .
C32 C 0.0879(6) 0.3660(5) 0.3044(5) 0.0751 1.0000 Uani . . .
O33 O -0.2376(3) 0.6816(3) 0.2048(3) 0.0484 1.0000 Uani . . .
C34 C -0.3379(5) 0.6725(6) 0.1798(5) 0.0721 1.0000 Uani . . .
C35 C -0.3671(7) 0.6966(9) 0.1060(7) 0.1120 1.0000 Uani . . .
C36 C -0.4724(6) 0.6851(9) 0.0774(7) 0.1156 1.0000 Uani . . .
O37 O 0.0038(3) 0.8342(3) 0.4654(3) 0.0513 1.0000 Uani . . .
C38 C 0.0342(6) 0.9142(4) 0.5402(4) 0.0653 1.0000 Uani . . .
C39 C 0.0706(7) 0.8895(5) 0.6167(5) 0.0845 1.0000 Uani . . .
C40 C -0.0032(7) 0.8354(6) 0.6391(5) 0.0923 1.0000 Uani . . .
O41 O 0.1017(3) 0.6716(3) 0.3332(2) 0.0412 1.0000 Uani . . .
C42 C 0.1363(5) 0.6470(5) 0.4069(4) 0.0544 1.0000 Uani . . .
C43 C 0.0567(5) 0.6225(5) 0.4414(4) 0.0565 1.0000 Uani . . .
C44 C 0.0910(6) 0.6062(6) 0.5252(5) 0.0713 1.0000 Uani . . .
Hg45 Hg 0.144644(16) 0.649604(15) 0.047731(15) 0.0409 1.0000 Uani . . .
Cl46 Cl 0.27346(10) 0.70633(10) 0.00664(10) 0.0538 1.0000 Uani . . .
C101 C 0.2208(4) 1.1097(4) 0.2296(4) 0.0407 1.0000 Uani . . .
C102 C 0.2671(4) 1.0716(4) 0.2933(4) 0.0400 1.0000 Uani . . .
C103 C 0.3547(4) 1.0337(3) 0.2696(3) 0.0375 1.0000 Uani . . .
C104 C 0.3505(4) 0.9640(4) 0.1916(3) 0.0413 1.0000 Uani . . .
C105 C 0.4311(4) 0.9344(4) 0.1672(4) 0.0463 1.0000 Uani . . .
C106 C 0.5173(4) 0.9760(4) 0.2200(4) 0.0439 1.0000 Uani . . .
C107 C 0.5251(4) 1.0441(4) 0.2986(4) 0.0395 1.0000 Uani . . .
C108 C 0.6207(4) 1.0933(4) 0.3543(4) 0.0465 1.0000 Uani . . .
C109 C 0.6379(4) 1.1899(4) 0.3589(4) 0.0418 1.0000 Uani . . .
C110 C 0.6373(4) 1.2598(4) 0.4326(4) 0.0481 1.0000 Uani . . .
C111 C 0.6448(5) 1.3465(4) 0.4340(4) 0.0546 1.0000 Uani . . .
C112 C 0.6479(4) 1.3616(4) 0.3578(4) 0.0513 1.0000 Uani . . .
C113 C 0.6493(4) 1.2933(4) 0.2824(4) 0.0469 1.0000 Uani . . .
C114 C 0.6428(4) 1.3079(4) 0.1974(4) 0.0515 1.0000 Uani . . .
C115 C 0.5496(4) 1.2630(4) 0.1372(4) 0.0489 1.0000 Uani . . .
C116 C 0.5411(4) 1.1814(5) 0.0700(4) 0.0565 1.0000 Uani . . .
C117 C 0.4537(5) 1.1352(5) 0.0218(4) 0.0606 1.0000 Uani . . .
C118 C 0.3746(4) 1.1701(5) 0.0417(4) 0.0598 1.0000 Uani . . .
C119 C 0.3796(4) 1.2522(4) 0.1073(4) 0.0481 1.0000 Uani . . .
C120 C 0.2913(4) 1.2823(4) 0.1325(5) 0.0535 1.0000 Uani . . .
C121 C 0.2331(4) 1.2125(4) 0.1526(4) 0.0430 1.0000 Uani . . .
C122 C 0.1447(4) 1.1725(4) 0.1021(4) 0.0505 1.0000 Uani . . .
C123 C 0.0929(4) 1.1030(4) 0.1150(5) 0.0542 1.0000 Uani . . .
C124 C 0.1321(4) 1.0729(4) 0.1779(4) 0.0503 1.0000 Uani . . .
C125 C 0.4421(4) 1.0698(3) 0.3232(3) 0.0376 1.0000 Uani . . .
C126 C 0.6481(4) 1.2068(4) 0.2850(4) 0.0420 1.0000 Uani . . .
C127 C 0.4683(4) 1.2981(4) 0.1525(4) 0.0489 1.0000 Uani . . .
C128 C 0.2681(4) 1.1828(4) 0.2177(4) 0.0394 1.0000 Uani . . .
O129 O 0.4494(3) 1.1346(3) 0.4042(2) 0.0443 1.0000 Uani . . .
C130 C 0.4396(5) 1.0978(4) 0.4684(4) 0.0560 1.0000 Uani . . .
C131 C 0.4427(6) 1.1717(5) 0.5527(4) 0.0704 1.0000 Uani . . .
C132 C 0.4337(6) 1.1360(6) 0.6223(5) 0.0800 1.0000 Uani . . .
O133 O 0.6536(3) 1.1369(3) 0.2120(3) 0.0503 1.0000 Uani . . .
C134 C 0.7470(5) 1.1273(5) 0.2025(5) 0.0638 1.0000 Uani . . .
C135 C 0.7489(6) 1.0489(7) 0.1286(6) 0.1043 1.0000 Uani . . .
C136 C 0.8449(6) 1.0303(6) 0.1150(6) 0.0906 1.0000 Uani . . .
O137 O 0.4770(3) 1.3806(3) 0.2185(3) 0.0545 1.0000 Uani . . .
C138 C 0.4740(6) 1.4538(5) 0.1870(6) 0.0725 1.0000 Uani . . .
C139 C 0.4890(7) 1.5393(5) 0.2635(7) 0.0936 1.0000 Uani . . .
C140 C 0.4159(9) 1.5444(7) 0.3180(8) 0.1211 1.0000 Uani . . .
O141 O 0.3559(3) 1.2203(3) 0.2703(3) 0.0523 1.0000 Uani D . .
C142 C 0.3746(9) 1.3107(4) 0.3293(5) 0.0567 0.6399 Uani D 1 1
C143 C 0.3427(8) 1.3119(5) 0.4106(6) 0.0580 0.6399 Uani D 1 1
C144 C 0.3643(11) 1.4091(6) 0.4747(8) 0.0819 0.6399 Uani D 1 1
C342 C 0.3345(9) 1.2888(11) 0.3435(8) 0.0620 0.3601 Uani D 1 2
C343 C 0.4235(10) 1.3416(11) 0.4097(9) 0.0608 0.3601 Uani D 1 2
C344 C 0.3995(16) 1.4075(15) 0.4908(11) 0.0770 0.3601 Uani D 1 2
Hg145 Hg 0.222240(17) 0.899905(16) 0.110725(16) 0.0443 1.0000 Uani . . .
Cl146 Cl 0.07472(11) 0.82867(11) 0.02816(12) 0.0626 1.0000 Uani . . .
H21 H 0.1760 0.5131 0.1416 0.0427 1.0000 Uiso R . .
H22 H 0.1414 0.5158 0.2256 0.0431 1.0000 Uiso R . .
H61 H -0.1929 0.5834 0.0563 0.0432 1.0000 Uiso R . .
H81 H -0.2622 0.5042 0.1295 0.0498 1.0000 Uiso R . .
H82 H -0.2039 0.4431 0.1674 0.0499 1.0000 Uiso R . .
H101 H -0.1815 0.4802 0.3206 0.0500 1.0000 Uiso R . .
H111 H -0.1746 0.5801 0.4586 0.0561 1.0000 Uiso R . .
H121 H -0.1720 0.7311 0.4829 0.0600 1.0000 Uiso R . .
H142 H -0.1755 0.8517 0.4332 0.0570 1.0000 Uiso R . .
H141 H -0.2384 0.8308 0.3395 0.0569 1.0000 Uiso R . .
H161 H -0.1654 0.8573 0.2335 0.0590 1.0000 Uiso R . .
H171 H -0.0353 0.8839 0.1801 0.0660 1.0000 Uiso R . .
H181 H 0.1128 0.8814 0.2538 0.0581 1.0000 Uiso R . .
H201 H 0.2078 0.9138 0.4211 0.0560 1.0000 Uiso R . .
H202 H 0.1645 0.8353 0.4474 0.0560 1.0000 Uiso R . .
H221 H 0.3223 0.8749 0.3305 0.0561 1.0000 Uiso R . .
H231 H 0.3791 0.7722 0.2274 0.0628 1.0000 Uiso R . .
H302 H -0.0815 0.3518 0.1376 0.0487 1.0000 Uiso R . .
H301 H 0.0292 0.3696 0.1463 0.0491 1.0000 Uiso R . .
H311 H -0.0548 0.3462 0.2767 0.0600 1.0000 Uiso R . .
H312 H -0.0131 0.2697 0.2125 0.0601 1.0000 Uiso R . .
H321 H 0.0948 0.3332 0.3427 0.1040 1.0000 Uiso R . .
H322 H 0.0935 0.4286 0.3378 0.1040 1.0000 Uiso R . .
H323 H 0.1362 0.3569 0.2716 0.1039 1.0000 Uiso R . .
H342 H -0.3617 0.7105 0.2272 0.0792 1.0000 Uiso R . .
H341 H -0.3652 0.6104 0.1649 0.0792 1.0000 Uiso R . .
H351 H -0.3410 0.7587 0.1207 0.1233 1.0000 Uiso R . .
H352 H -0.3429 0.6591 0.0585 0.1232 1.0000 Uiso R . .
H361 H -0.4899 0.6970 0.0251 0.1560 1.0000 Uiso R . .
H362 H -0.4961 0.7259 0.1227 0.1560 1.0000 Uiso R . .
H363 H -0.4986 0.6249 0.0680 0.1560 1.0000 Uiso R . .
H381 H -0.0188 0.9457 0.5509 0.0661 1.0000 Uiso R . .
H382 H 0.0825 0.9528 0.5302 0.0660 1.0000 Uiso R . .
H392 H 0.0956 0.9442 0.6667 0.0900 1.0000 Uiso R . .
H391 H 0.1205 0.8541 0.6034 0.0902 1.0000 Uiso R . .
H401 H 0.0213 0.8260 0.6916 0.1191 1.0000 Uiso R . .
H403 H -0.0554 0.8672 0.6465 0.1191 1.0000 Uiso R . .
H402 H -0.0241 0.7787 0.5925 0.1190 1.0000 Uiso R . .
H421 H 0.1780 0.6980 0.4523 0.0560 1.0000 Uiso R . .
H422 H 0.1706 0.5968 0.3900 0.0560 1.0000 Uiso R . .
H431 H 0.0199 0.6708 0.4528 0.0599 1.0000 Uiso R . .
H432 H 0.0184 0.5682 0.3982 0.0601 1.0000 Uiso R . .
H442 H 0.0387 0.5838 0.5438 0.0990 1.0000 Uiso R . .
H441 H 0.1235 0.6614 0.5692 0.0990 1.0000 Uiso R . .
H443 H 0.1334 0.5632 0.5156 0.0990 1.0000 Uiso R . .
H1022 H 0.2841 1.1185 0.3495 0.0350 1.0000 Uiso R . .
H1021 H 0.2223 1.0233 0.2929 0.0353 1.0000 Uiso R . .
H1061 H 0.5719 0.9585 0.2026 0.0451 1.0000 Uiso R . .
H1082 H 0.6234 1.0943 0.4127 0.0463 1.0000 Uiso R . .
H1081 H 0.6692 1.0616 0.3307 0.0461 1.0000 Uiso R . .
H1101 H 0.6329 1.2494 0.4830 0.0502 1.0000 Uiso R . .
H1111 H 0.6477 1.3939 0.4856 0.0581 1.0000 Uiso R . .
H1121 H 0.6487 1.4199 0.3582 0.0531 1.0000 Uiso R . .
H1142 H 0.6503 1.3715 0.2082 0.0510 1.0000 Uiso R . .
H1141 H 0.6925 1.2821 0.1703 0.0511 1.0000 Uiso R . .
H1161 H 0.5953 1.1586 0.0574 0.0600 1.0000 Uiso R . .
H1171 H 0.4492 1.0805 -0.0225 0.0671 1.0000 Uiso R . .
H1181 H 0.3157 1.1386 0.0101 0.0609 1.0000 Uiso R . .
H1201 H 0.3084 1.3367 0.1837 0.0569 1.0000 Uiso R . .
H1202 H 0.2549 1.2944 0.0852 0.0573 1.0000 Uiso R . .
H1221 H 0.1191 1.1919 0.0580 0.0531 1.0000 Uiso R . .
H1231 H 0.0322 1.0775 0.0816 0.0582 1.0000 Uiso R . .
H1241 H 0.0984 1.0254 0.1853 0.0474 1.0000 Uiso R . .
H1301 H 0.4908 1.0644 0.4762 0.0609 1.0000 Uiso R . .
H1302 H 0.3797 1.0582 0.4513 0.0610 1.0000 Uiso R . .
H1312 H 0.5014 1.2129 0.5697 0.0741 1.0000 Uiso R . .
H1311 H 0.3911 1.2041 0.5455 0.0740 1.0000 Uiso R . .
H1321 H 0.4327 1.1842 0.6752 0.0951 1.0000 Uiso R . .
H1323 H 0.4864 1.1058 0.6311 0.0950 1.0000 Uiso R . .
H1322 H 0.3756 1.0942 0.6036 0.0950 1.0000 Uiso R . .
H1341 H 0.7767 1.1803 0.1957 0.0702 1.0000 Uiso R . .
H1342 H 0.7813 1.1206 0.2540 0.0700 1.0000 Uiso R . .
H1351 H 0.7160 1.0575 0.0773 0.1121 1.0000 Uiso R . .
H1352 H 0.7156 0.9977 0.1351 0.1122 1.0000 Uiso R . .
H1361 H 0.8420 0.9680 0.0820 0.1181 1.0000 Uiso R . .
H1363 H 0.8672 1.0655 0.0841 0.1182 1.0000 Uiso R . .
H1362 H 0.8868 1.0456 0.1704 0.1180 1.0000 Uiso R . .
H1381 H 0.5234 1.4541 0.1552 0.0831 1.0000 Uiso R . .
H1382 H 0.4136 1.4470 0.1494 0.0831 1.0000 Uiso R . .
H1391 H 0.4908 1.5893 0.2439 0.1060 1.0000 Uiso R . .
H1392 H 0.5491 1.5430 0.3009 0.1060 1.0000 Uiso R . .
H1402 H 0.4276 1.6018 0.3645 0.1620 1.0000 Uiso R . .
H1401 H 0.3552 1.5368 0.2811 0.1621 1.0000 Uiso R . .
H1403 H 0.4172 1.4975 0.3414 0.1620 1.0000 Uiso R . .
H1422 H 0.3410 1.3487 0.3047 0.0621 0.6399 Uiso DR 1 1
H1421 H 0.4417 1.3326 0.3433 0.0621 0.6399 Uiso DR 1 1
H1431 H 0.2759 1.2900 0.3962 0.0630 0.6399 Uiso DR 1 1
H1432 H 0.3761 1.2740 0.4351 0.0631 0.6399 Uiso DR 1 1
H1441 H 0.3582 1.4096 0.5308 0.0981 0.6399 Uiso DR 1 1
H1442 H 0.3204 1.4432 0.4559 0.0980 0.6399 Uiso DR 1 1
H1443 H 0.4271 1.4356 0.4781 0.0981 0.6399 Uiso DR 1 1
H3421 H 0.3054 1.3314 0.3229 0.0670 0.3601 Uiso DR 1 2
H3422 H 0.2918 1.2628 0.3698 0.0671 0.3601 Uiso DR 1 2
H3432 H 0.4656 1.3698 0.3841 0.0691 0.3601 Uiso DR 1 2
H3431 H 0.4533 1.2984 0.4287 0.0690 0.3601 Uiso DR 1 2
H3441 H 0.4565 1.4468 0.5249 0.0880 0.3601 Uiso DR 1 2
H3443 H 0.3561 1.4412 0.4710 0.0880 0.3601 Uiso DR 1 2
H3442 H 0.3725 1.3796 0.5253 0.0880 0.3601 Uiso DR 1 2
H51 H -0.0653 0.6379 0.0135 0.0392 1.0000 Uiso R . .
H241 H 0.3043 0.6253 0.1649 0.0520 1.0000 Uiso R . .
H1051 H 0.4260 0.8863 0.1154 0.0441 1.0000 Uiso R . .

loop_
_atom_site_aniso_label
_atom_site_aniso_U_11
_atom_site_aniso_U_22
_atom_site_aniso_U_33
_atom_site_aniso_U_23
_atom_site_aniso_U_13
_atom_site_aniso_U_12
C1 0.034(3) 0.048(3) 0.040(3) 0.021(2) 0.003(2) -0.003(2)
C2 0.040(3) 0.039(3) 0.050(3) 0.023(3) 0.013(2) 0.006(2)
C3 0.036(3) 0.024(2) 0.041(3) 0.009(2) 0.013(2) -0.0009(19)
C4 0.035(3) 0.029(2) 0.038(3) 0.009(2) 0.010(2) -0.005(2)
C5 0.041(3) 0.035(3) 0.049(3) 0.021(2) 0.014(2) 0.005(2)
C6 0.035(3) 0.043(3) 0.048(3) 0.017(3) 0.012(2) 0.008(2)
C7 0.034(3) 0.033(3) 0.043(3) 0.012(2) 0.011(2) -0.001(2)
C8 0.039(3) 0.041(3) 0.055(4) 0.013(3) 0.017(3) -0.004(2)
C9 0.031(3) 0.043(3) 0.050(3) 0.017(3) 0.016(2) 0.001(2)
C10 0.042(3) 0.051(3) 0.061(4) 0.025(3) 0.021(3) 0.000(3)
C11 0.051(4) 0.059(4) 0.060(4) 0.029(3) 0.020(3) 0.000(3)
C12 0.059(4) 0.058(4) 0.049(4) 0.013(3) 0.019(3) 0.005(3)
C13 0.043(3) 0.044(3) 0.054(4) 0.013(3) 0.023(3) 0.004(2)
C14 0.061(4) 0.044(3) 0.057(4) 0.011(3) 0.028(3) 0.016(3)
C15 0.063(4) 0.032(3) 0.051(3) 0.011(3) 0.019(3) 0.010(3)
C16 0.059(4) 0.042(3) 0.058(4) 0.017(3) 0.008(3) 0.008(3)
C17 0.075(5) 0.048(4) 0.058(4) 0.029(3) 0.012(3) 0.000(3)
C18 0.059(4) 0.048(3) 0.056(4) 0.024(3) 0.009(3) -0.003(3)
C19 0.061(4) 0.027(3) 0.045(3) 0.010(2) 0.012(3) 0.000(2)
C20 0.060(4) 0.042(3) 0.055(4) 0.013(3) 0.004(3) -0.007(3)
C21 0.047(3) 0.046(3) 0.047(3) 0.021(3) 0.002(3) -0.005(3)
C22 0.048(4) 0.056(4) 0.064(4) 0.027(3) 0.002(3) -0.015(3)
C23 0.043(3) 0.076(5) 0.066(4) 0.035(4) 0.009(3) -0.012(3)
C24 0.037(3) 0.070(4) 0.045(3) 0.025(3) 0.011(3) 0.004(3)
C25 0.041(3) 0.030(2) 0.037(3) 0.010(2) 0.014(2) 0.002(2)
C26 0.035(3) 0.047(3) 0.052(3) 0.019(3) 0.016(2) 0.004(2)
C27 0.069(4) 0.026(3) 0.043(3) 0.009(2) 0.016(3) 0.006(3)
C28 0.033(3) 0.045(3) 0.042(3) 0.021(2) 0.004(2) -0.004(2)
O29 0.049(2) 0.0332(18) 0.039(2) 0.0158(16) 0.0158(17) 0.0018(16)
C30 0.069(4) 0.036(3) 0.049(3) 0.020(3) 0.015(3) 0.003(3)
C31 0.077(5) 0.044(3) 0.058(4) 0.026(3) 0.020(3) 0.009(3)
C32 0.090(6) 0.069(5) 0.079(5) 0.041(4) 0.018(5) 0.025(4)
O33 0.040(2) 0.052(2) 0.058(3) 0.023(2) 0.0139(19) 0.0072(18)
C34 0.047(4) 0.102(6) 0.077(5) 0.038(5) 0.020(4) 0.022(4)
C35 0.075(6) 0.203(13) 0.094(7) 0.086(8) 0.025(5) 0.060(7)
C36 0.065(6) 0.214(13) 0.104(8) 0.095(9) 0.018(5) 0.053(7)
O37 0.073(3) 0.037(2) 0.042(2) 0.0123(18) 0.013(2) 0.004(2)
C38 0.109(6) 0.036(3) 0.046(4) 0.010(3) 0.016(4) 0.007(4)
C39 0.140(8) 0.050(4) 0.053(4) 0.016(3) 0.007(5) 0.003(5)
C40 0.129(8) 0.094(7) 0.057(5) 0.032(5) 0.025(5) 0.004(6)
O41 0.037(2) 0.043(2) 0.043(2) 0.0177(17) 0.0089(16) -0.0046(16)
C42 0.052(4) 0.062(4) 0.056(4) 0.031(3) 0.010(3) 0.005(3)
C43 0.056(4) 0.060(4) 0.058(4) 0.025(3) 0.019(3) 0.004(3)
C44 0.077(5) 0.084(5) 0.071(5) 0.046(4) 0.029(4) 0.004(4)
Hg45 0.04055(12) 0.04038(12) 0.04384(13) 0.01722(10) 0.01447(10) -0.00099(9)
Cl46 0.0477(8) 0.0561(8) 0.0544(8) 0.0155(7) 0.0225(7) -0.0103(6)
C101 0.033(3) 0.038(3) 0.048(3) 0.009(2) 0.014(2) 0.006(2)
C102 0.036(3) 0.037(3) 0.043(3) 0.010(2) 0.012(2) -0.007(2)
C103 0.039(3) 0.034(3) 0.040(3) 0.014(2) 0.012(2) -0.001(2)
C104 0.038(3) 0.041(3) 0.035(3) 0.006(2) 0.002(2) -0.003(2)
C105 0.050(3) 0.042(3) 0.045(3) 0.011(3) 0.017(3) 0.004(3)
C106 0.044(3) 0.044(3) 0.045(3) 0.015(3) 0.018(3) 0.004(2)
C107 0.042(3) 0.034(3) 0.045(3) 0.018(2) 0.010(2) 0.000(2)
C108 0.044(3) 0.049(3) 0.045(3) 0.018(3) 0.004(3) 0.004(3)
C109 0.029(3) 0.045(3) 0.048(3) 0.017(3) 0.005(2) -0.003(2)
C110 0.043(3) 0.053(3) 0.045(3) 0.018(3) 0.010(3) -0.006(3)
C111 0.056(4) 0.043(3) 0.053(4) 0.005(3) 0.013(3) -0.005(3)
C112 0.043(3) 0.046(3) 0.062(4) 0.018(3) 0.016(3) -0.004(3)
C113 0.030(3) 0.056(4) 0.051(3) 0.020(3) 0.008(2) -0.006(2)
C114 0.038(3) 0.056(4) 0.058(4) 0.022(3) 0.010(3) -0.010(3)
C115 0.039(3) 0.061(4) 0.053(4) 0.031(3) 0.011(3) -0.008(3)
C116 0.043(3) 0.076(5) 0.052(4) 0.025(3) 0.017(3) -0.003(3)
C117 0.047(4) 0.073(5) 0.050(4) 0.011(3) 0.014(3) -0.008(3)
C118 0.040(3) 0.083(5) 0.046(4) 0.019(3) 0.005(3) -0.014(3)
C119 0.041(3) 0.058(4) 0.048(3) 0.027(3) 0.006(3) -0.003(3)
C120 0.044(3) 0.056(4) 0.063(4) 0.030(3) 0.004(3) 0.003(3)
C121 0.034(3) 0.042(3) 0.050(3) 0.013(3) 0.010(2) 0.003(2)
C122 0.034(3) 0.058(4) 0.059(4) 0.020(3) 0.008(3) 0.009(3)
C123 0.029(3) 0.056(4) 0.073(4) 0.020(3) 0.011(3) 0.001(3)
C124 0.032(3) 0.043(3) 0.069(4) 0.013(3) 0.014(3) -0.003(2)
C125 0.045(3) 0.032(3) 0.035(3) 0.012(2) 0.011(2) 0.001(2)
C126 0.030(3) 0.045(3) 0.042(3) 0.010(2) 0.004(2) -0.003(2)
C127 0.050(3) 0.053(4) 0.049(3) 0.028(3) 0.011(3) -0.003(3)
C128 0.028(2) 0.038(3) 0.046(3) 0.010(2) 0.006(2) -0.002(2)
O129 0.049(2) 0.040(2) 0.041(2) 0.0113(17) 0.0104(18) 0.0014(17)
C130 0.073(4) 0.052(4) 0.045(3) 0.020(3) 0.015(3) 0.006(3)
C131 0.091(6) 0.071(5) 0.047(4) 0.018(4) 0.018(4) 0.012(4)
C132 0.081(6) 0.101(7) 0.060(5) 0.027(5) 0.023(4) 0.022(5)
O133 0.040(2) 0.055(2) 0.046(2) 0.0072(19) 0.0127(18) -0.0003(18)
C134 0.040(3) 0.069(5) 0.069(5) 0.008(4) 0.015(3) 0.008(3)
C135 0.058(5) 0.105(7) 0.104(7) -0.026(6) 0.035(5) 0.003(5)
C136 0.062(5) 0.105(7) 0.090(6) 0.010(5) 0.034(5) 0.013(5)
O137 0.051(2) 0.045(2) 0.067(3) 0.025(2) 0.009(2) -0.0048(19)
C138 0.070(5) 0.063(5) 0.094(6) 0.047(5) 0.012(4) -0.002(4)
C139 0.112(8) 0.051(5) 0.136(9) 0.043(5) 0.049(7) 0.018(5)
C140 0.176(12) 0.071(6) 0.142(10) 0.053(7) 0.066(9) 0.031(7)
O141 0.044(2) 0.049(2) 0.054(3) 0.019(2) -0.0047(19) -0.0124(18)
C142 0.068(4) 0.038(5) 0.059(5) 0.016(4) 0.012(4) -0.010(4)
C143 0.068(4) 0.036(4) 0.073(5) 0.020(4) 0.028(4) 0.004(3)
C144 0.103(5) 0.046(5) 0.089(5) 0.010(5) 0.031(6) 0.008(4)
C342 0.068(9) 0.044(8) 0.060(10) 0.015(6) -0.003(6) -0.010(6)
C343 0.063(8) 0.050(7) 0.056(8) 0.011(5) 0.003(5) -0.002(5)
C344 0.089(8) 0.066(9) 0.066(10) 0.011(5) 0.017(6) 0.012(4)
Hg145 0.04184(13) 0.04132(13) 0.04503(13) 0.01341(10) 0.00684(10) -0.00341(9)
Cl146 0.0476(8) 0.0501(9) 0.0754(11) 0.0188(8) -0.0106(8) -0.0038(7)

loop_
_atom_type_symbol
_atom_type_scat_dispersion_real
_atom_type_scat_dispersion_imag
_atom_type_scat_Cromer_Mann_a1
_atom_type_scat_Cromer_Mann_b1
_atom_type_scat_Cromer_Mann_a2
_atom_type_scat_Cromer_Mann_b2
_atom_type_scat_Cromer_Mann_a3
_atom_type_scat_Cromer_Mann_b3
_atom_type_scat_Cromer_Mann_a4
_atom_type_scat_Cromer_Mann_b4
_atom_type_scat_Cromer_Mann_c
_atom_type_scat_source
C 0.0181 0.0091 2.3100 20.8439 1.0200 10.2075 1.5886 0.5687 0.8650 51.6512 0.2156 'International Tables Vol C 4.2.6.8 and 6.1.1.4'
H 0.0000 0.0000 0.4930 10.5109 0.3229 26.1257 0.1402 3.1424 0.0408 57.7998 0.0030 'International Tables Vol C 4.2.6.8 and 6.1.1.4'
N 0.0311 0.0180 12.2126 0.0057 3.1322 9.8933 2.0125 28.9975 1.1663 0.5826 -11.5290 'International Tables Vol C 4.2.6.8 and 6.1.1.4'
O 0.0492 0.0322 3.0485 13.2771 2.2868 5.7011 1.5463 0.3239 0.8670 32.9089 0.2508 'International Tables Vol C 4.2.6.8 and 6.1.1.4'
S 0.3331 0.5567 6.9053 1.4679 5.2034 22.2151 1.4379 0.2536 1.5863 56.1720 0.8669 'International Tables Vol C 4.2.6.8 and 6.1.1.4'
Hg -4.2923 7.6849 20.6809 0.5450 19.0417 8.4484 21.6575 1.5729 5.9676 38.3246 12.6089 'International Tables Vol C 4.2.6.8 and 6.1.1.4'
Cl 0.3639 0.7018 11.4604 0.0104 7.1964 1.1662 6.2556 18.5194 1.6455 47.7784 -9.5574 'International Tables Vol C 4.2.6.8 and 6.1.1.4'

loop_
_geom_angle_atom_site_label_1
_geom_angle_atom_site_label_2
_geom_angle_atom_site_label_3
_geom_angle
_geom_angle_publ_flag
C2 C1 C24 120.4(5) yes
C2 C1 C28 120.0(5) yes
C24 C1 C28 119.4(5) yes
C1 C2 C3 110.4(4) yes
C1 C2 H21 109.1 no
C3 C2 H21 109.0 no
C1 C2 H22 109.4 no
C3 C2 H22 109.9 no
H21 C2 H22 109.2 no
C2 C3 C4 122.3(4) yes
C2 C3 C25 120.0(5) yes
C4 C3 C25 117.7(5) yes
C3 C4 C5 122.1(5) yes
C3 C4 Hg45 120.5(4) yes
C5 C4 Hg45 117.4(4) yes
C4 C5 C6 118.5(5) yes
C4 C5 H51 120.3 no
C6 C5 H51 121.2 no
C5 C6 C7 121.7(5) yes
C5 C6 H61 119.7 no
C7 C6 H61 118.7 no
C6 C7 C8 119.9(5) yes
C6 C7 C25 118.8(5) yes
C8 C7 C25 121.2(5) yes
C7 C8 C9 111.5(4) yes
C7 C8 H81 108.9 no
C9 C8 H81 108.9 no
C7 C8 H82 109.0 no
C9 C8 H82 109.1 no
H81 C8 H82 109.4 no
C8 C9 C10 122.5(5) yes
C8 C9 C26 120.3(5) yes
C10 C9 C26 117.0(6) yes
C9 C10 C11 121.3(6) yes
C9 C10 H101 119.2 no
C11 C10 H101 119.5 no
C10 C11 C12 120.0(6) yes
C10 C11 H111 120.2 no
C12 C11 H111 119.9 no
C11 C12 C13 119.7(6) yes
C11 C12 H121 120.0 no
C13 C12 H121 120.2 no
C12 C13 C14 120.1(6) yes
C12 C13 C26 118.2(6) yes
C14 C13 C26 121.3(6) yes
C13 C14 C15 110.4(5) yes
C13 C14 H142 109.2 no
C15 C14 H142 108.5 no
C13 C14 H141 109.5 no
C15 C14 H141 109.1 no
H142 C14 H141 110.1 no
C14 C15 C16 120.1(6) yes
C14 C15 C27 121.3(6) yes
C16 C15 C27 118.2(6) yes
C15 C16 C17 121.2(6) yes
C15 C16 H161 119.5 no
C17 C16 H161 119.3 no
C16 C17 C18 119.5(6) yes
C16 C17 H171 120.4 no
C18 C17 H171 120.1 no
C17 C18 C19 121.2(6) yes
C17 C18 H181 120.1 no
C19 C18 H181 118.6 no
C18 C19 C20 120.2(6) yes
C18 C19 C27 117.9(6) yes
C20 C19 C27 121.8(6) yes
C19 C20 C21 111.0(5) yes
C19 C20 H201 108.5 no
C21 C20 H201 109.2 no
C19 C20 H202 109.6 no
C21 C20 H202 108.5 no
H201 C20 H202 110.0 no
C20 C21 C22 123.5(6) yes
C20 C21 C28 119.8(5) yes
C22 C21 C28 116.5(6) yes
C21 C22 C23 121.6(6) yes
C21 C22 H221 119.6 no
C23 C22 H221 118.8 no
C22 C23 C24 120.5(6) yes
C22 C23 H231 121.1 no
C24 C23 H231 118.4 no
C1 C24 C23 119.4(6) yes
C1 C24 H241 119.5 no
C23 C24 H241 121.0 no
C3 C25 C7 121.2(5) yes
C3 C25 O29 119.7(5) yes
C7 C25 O29 119.2(5) yes
C9 C26 C13 123.2(6) yes
C9 C26 O33 118.4(5) yes
C13 C26 O33 118.3(5) yes
C15 C27 C19 121.8(6) yes
C15 C27 O37 118.6(6) yes
C19 C27 O37 119.5(6) yes
C21 C28 C1 122.2(5) yes
C21 C28 O41 118.0(5) yes
C1 C28 O41 119.7(5) yes
C25 O29 C30 113.3(4) yes
O29 C30 C31 109.7(5) yes
O29 C30 H302 109.6 no
C31 C30 H302 109.3 no
O29 C30 H301 110.0 no
C31 C30 H301 108.5 no
H302 C30 H301 109.7 no
C30 C31 C32 113.3(6) yes
C30 C31 H311 108.1 no
C32 C31 H311 108.1 no
C30 C31 H312 108.9 no
C32 C31 H312 108.8 no
H311 C31 H312 109.6 no
C31 C32 H321 110.0 no
C31 C32 H322 109.7 no
H321 C32 H322 109.4 no
C31 C32 H323 109.0 no
H321 C32 H323 109.4 no
H322 C32 H323 109.4 no
C26 O33 C34 111.0(5) yes
O33 C34 C35 112.6(7) yes
O33 C34 H342 109.6 no
C35 C34 H342 108.1 no
O33 C34 H341 108.8 no
C35 C34 H341 107.7 no
H342 C34 H341 109.9 no
C34 C35 C36 113.4(8) yes
C34 C35 H351 108.2 no
C36 C35 H351 108.8 no
C34 C35 H352 108.4 no
C36 C35 H352 108.3 no
H351 C35 H352 109.7 no
C35 C36 H361 111.4 no
C35 C36 H362 108.5 no
H361 C36 H362 109.5 no
C35 C36 H363 108.6 no
H361 C36 H363 109.6 no
H362 C36 H363 109.4 no
C27 O37 C38 113.8(4) yes
O37 C38 C39 108.8(5) yes
O37 C38 H381 109.4 no
C39 C38 H381 109.1 no
O37 C38 H382 109.6 no
C39 C38 H382 111.2 no
H381 C38 H382 108.8 no
C38 C39 C40 113.4(8) yes
C38 C39 H392 108.7 no
C40 C39 H392 108.4 no
C38 C39 H391 108.4 no
C40 C39 H391 108.0 no
H392 C39 H391 109.9 no
C39 C40 H401 110.8 no
C39 C40 H403 108.5 no
H401 C40 H403 109.5 no
C39 C40 H402 109.3 no
H401 C40 H402 109.6 no
H403 C40 H402 109.2 no
C28 O41 C42 110.4(4) yes
O41 C42 C43 109.4(5) yes
O41 C42 H421 109.6 no
C43 C42 H421 108.3 no
O41 C42 H422 110.6 no
C43 C42 H422 109.7 no
H421 C42 H422 109.3 no
C42 C43 C44 110.9(6) yes
C42 C43 H431 108.7 no
C44 C43 H431 109.5 no
C42 C43 H432 108.3 no
C44 C43 H432 109.6 no
H431 C43 H432 109.8 no
C43 C44 H442 110.2 no
C43 C44 H441 109.1 no
H442 C44 H441 109.5 no
C43 C44 H443 109.6 no
H442 C44 H443 109.3 no
H441 C44 H443 109.2 no
C4 Hg45 Cl46 178.32(16) yes
C4 Hg45 Cl146 101.20(15) yes
Cl46 Hg45 Cl146 80.19(5) yes
Hg45 Cl46 Hg145 84.59(4) yes
C102 C101 C124 122.2(5) yes
C102 C101 C128 120.7(5) yes
C124 C101 C128 117.0(6) yes
C101 C102 C103 112.4(4) yes
C101 C102 H1022 108.3 no
C103 C102 H1022 109.3 no
C101 C102 H1021 107.6 no
C103 C102 H1021 108.1 no
H1022 C102 H1021 111.2 no
C102 C103 C104 121.7(5) yes
C102 C103 C125 121.0(5) yes
C104 C103 C125 117.2(5) yes
C103 C104 C105 121.6(5) yes
C103 C104 Hg145 120.2(4) yes
C105 C104 Hg145 118.2(4) yes
C104 C105 C106 119.3(5) yes
C104 C105 H1051 119.6 no
C106 C105 H1051 121.1 no
C105 C106 C107 121.3(5) yes
C105 C106 H1061 119.8 no
C107 C106 H1061 118.9 no
C106 C107 C108 121.0(5) yes
C106 C107 C125 118.0(5) yes
C108 C107 C125 121.0(5) yes
C107 C108 C109 111.8(5) yes
C107 C108 H1082 108.7 no
C109 C108 H1082 108.1 no
C107 C108 H1081 108.9 no
C109 C108 H1081 109.9 no
H1082 C108 H1081 109.4 no
C108 C109 C110 121.3(5) yes
C108 C109 C126 119.4(5) yes
C110 C109 C126 119.1(5) yes
C109 C110 C111 121.0(6) yes
C109 C110 H1101 119.8 no
C111 C110 H1101 119.2 no
C110 C111 C112 119.1(6) yes
C110 C111 H1111 119.9 no
C112 C111 H1111 120.9 no
C111 C112 C113 121.8(6) yes
C111 C112 H1121 118.8 no
C113 C112 H1121 119.4 no
C112 C113 C114 121.8(6) yes
C112 C113 C126 117.4(6) yes
C114 C113 C126 120.6(6) yes
C113 C114 C115 110.9(5) yes
C113 C114 H1142 109.4 no
C115 C114 H1142 109.3 no
C113 C114 H1141 108.5 no
C115 C114 H1141 108.7 no
H1142 C114 H1141 110.0 no
C114 C115 C116 121.0(6) yes
C114 C115 C127 120.4(6) yes
C116 C115 C127 118.3(6) yes
C115 C116 C117 120.7(6) yes
C115 C116 H1161 119.0 no
C117 C116 H1161 120.3 no
C116 C117 C118 119.3(7) yes
C116 C117 H1171 119.6 no
C118 C117 H1171 121.1 no
C117 C118 C119 122.1(6) yes
C117 C118 H1181 119.5 no
C119 C118 H1181 118.3 no
C118 C119 C120 119.7(5) yes
C118 C119 C127 117.1(6) yes
C120 C119 C127 122.8(6) yes
C119 C120 C121 111.9(5) yes
C119 C120 H1201 108.5 no
C121 C120 H1201 108.8 no
C119 C120 H1202 108.4 no
C121 C120 H1202 109.4 no
H1201 C120 H1202 109.8 no
C120 C121 C122 120.4(6) yes
C120 C121 C128 121.6(5) yes
C122 C121 C128 117.9(5) yes
C121 C122 C123 121.4(6) yes
C121 C122 H1221 119.5 no
C123 C122 H1221 119.0 no
C122 C123 C124 118.7(6) yes
C122 C123 H1231 120.8 no
C124 C123 H1231 120.5 no
C101 C124 C123 122.3(6) yes
C101 C124 H1241 118.9 no
C123 C124 H1241 118.8 no
C107 C125 C103 122.4(5) yes
C107 C125 O129 118.1(5) yes
C103 C125 O129 119.5(5) yes
C113 C126 C109 121.3(5) yes
C113 C126 O133 119.5(5) yes
C109 C126 O133 119.2(5) yes
C115 C127 C119 122.4(6) yes
C115 C127 O137 118.3(5) yes
C119 C127 O137 119.3(6) yes
C101 C128 C121 122.4(5) yes
C101 C128 O141 116.9(5) yes
C121 C128 O141 120.5(5) yes
C125 O129 C130 112.7(4) yes
O129 C130 C131 109.5(5) yes
O129 C130 H1301 110.1 no
C131 C130 H1301 108.9 no
O129 C130 H1302 109.9 no
C131 C130 H1302 108.8 no
H1301 C130 H1302 109.6 no
C130 C131 C132 111.3(7) yes
C130 C131 H1312 109.8 no
C132 C131 H1312 109.5 no
C130 C131 H1311 109.1 no
C132 C131 H1311 108.5 no
H1312 C131 H1311 108.6 no
C131 C132 H1321 110.2 no
C131 C132 H1323 108.6 no
H1321 C132 H1323 110.1 no
C131 C132 H1322 108.2 no
H1321 C132 H1322 109.8 no
H1323 C132 H1322 109.9 no
C126 O133 C134 113.7(4) yes
O133 C134 C135 111.3(6) yes
O133 C134 H1341 109.5 no
C135 C134 H1341 109.5 no
O133 C134 H1342 108.5 no
C135 C134 H1342 108.3 no
H1341 C134 H1342 109.8 no
C134 C135 C136 115.6(7) yes
C134 C135 H1351 107.3 no
C136 C135 H1351 107.5 no
C134 C135 H1352 108.0 no
C136 C135 H1352 108.8 no
H1351 C135 H1352 109.5 no
C135 C136 H1361 110.0 no
C135 C136 H1363 109.1 no
H1361 C136 H1363 109.2 no
C135 C136 H1362 109.2 no
H1361 C136 H1362 109.3 no
H1363 C136 H1362 110.1 no
C127 O137 C138 112.8(5) yes
O137 C138 C139 108.2(7) yes
O137 C138 H1381 109.0 no
C139 C138 H1381 110.3 no
O137 C138 H1382 110.4 no
C139 C138 H1382 109.4 no
H1381 C138 H1382 109.5 no
C138 C139 C140 114.2(8) yes
C138 C139 H1391 109.4 no
C140 C139 H1391 109.6 no
C138 C139 H1392 107.4 no
C140 C139 H1392 106.4 no
H1391 C139 H1392 109.8 no
C139 C140 H1402 110.2 no
C139 C140 H1401 107.8 no
H1402 C140 H1401 109.5 no
C139 C140 H1403 109.9 no
H1402 C140 H1403 109.8 no
H1401 C140 H1403 109.6 no
C128 O141 C142 121.3(6) yes
C128 O141 C342 102.5(6) yes
O141 C142 C143 107.6(5) yes
O141 C142 H1422 111.0 no
C143 C142 H1422 109.8 no
O141 C142 H1421 109.5 no
C143 C142 H1421 109.5 no
H1422 C142 H1421 109.4 no
C142 C143 C144 107.5(6) yes
C142 C143 H1431 109.0 no
C144 C143 H1431 110.6 no
C142 C143 H1432 109.8 no
C144 C143 H1432 110.4 no
H1431 C143 H1432 109.6 no
C143 C144 H1441 108.7 no
C143 C144 H1442 109.5 no
H1441 C144 H1442 109.5 no
C143 C144 H1443 110.5 no
H1441 C144 H1443 109.3 no
H1442 C144 H1443 109.2 no
O141 C342 C343 111.4(7) yes
O141 C342 H3421 108.2 no
C343 C342 H3421 106.1 no
O141 C342 H3422 110.6 no
C343 C342 H3422 111.1 no
H3421 C342 H3422 109.3 no
C342 C343 C344 110.8(8) yes
C342 C343 H3432 111.4 no
C344 C343 H3432 113.4 no
C342 C343 H3431 105.6 no
C344 C343 H3431 105.4 no
H3432 C343 H3431 109.8 no
C343 C344 H3441 107.4 no
C343 C344 H3443 106.6 no
H3441 C344 H3443 109.4 no
C343 C344 H3442 114.3 no
H3441 C344 H3442 109.3 no
H3443 C344 H3442 109.7 no
Cl46 Hg145 C104 101.10(16) yes
Cl46 Hg145 Cl146 80.53(5) yes
C104 Hg145 Cl146 176.21(17) yes
Hg45 Cl146 Hg145 84.75(5) yes

loop_
_geom_bond_atom_site_label_1
_geom_bond_atom_site_label_2
_geom_bond_distance
_geom_bond_publ_flag
C1 C2 1.538(7) yes
C1 C24 1.396(7) yes
C1 C28 1.372(8) yes
C2 C3 1.526(7) yes
C2 H21 0.969 no
C2 H22 0.961 no
C3 C4 1.383(7) yes
C3 C25 1.406(7) yes
C4 C5 1.394(7) yes
C4 Hg45 2.084(5) yes
C5 C6 1.379(7) yes
C5 H51 0.928 no
C6 C7 1.383(8) yes
C6 H61 0.935 no
C7 C8 1.521(7) yes
C7 C25 1.392(7) yes
C8 C9 1.522(8) yes
C8 H81 0.970 no
C8 H82 0.971 no
C9 C10 1.381(8) yes
C9 C26 1.393(8) yes
C10 C11 1.384(9) yes
C10 H101 0.938 no
C11 C12 1.392(9) yes
C11 H111 0.938 no
C12 C13 1.393(9) yes
C12 H121 0.936 no
C13 C14 1.529(8) yes
C13 C26 1.372(8) yes
C14 C15 1.530(8) yes
C14 H142 0.973 no
C14 H141 0.975 no
C15 C16 1.386(9) yes
C15 C27 1.399(9) yes
C16 C17 1.382(9) yes
C16 H161 0.935 no
C17 C18 1.386(9) yes
C17 H171 0.931 no
C18 C19 1.394(8) yes
C18 H181 0.934 no
C19 C20 1.514(9) yes
C19 C27 1.392(8) yes
C20 C21 1.499(9) yes
C20 H201 0.972 no
C20 H202 0.972 no
C21 C22 1.415(8) yes
C21 C28 1.403(8) yes
C22 C23 1.362(10) yes
C22 H221 0.932 no
C23 C24 1.394(9) yes
C23 H231 0.931 no
C24 H241 0.933 no
C25 O29 1.373(6) yes
C26 O33 1.397(7) yes
C27 O37 1.394(7) yes
C28 O41 1.378(6) yes
O29 C30 1.439(7) yes
C30 C31 1.505(8) yes
C30 H302 0.976 no
C30 H301 0.975 no
C31 C32 1.510(10) yes
C31 H311 0.974 no
C31 H312 0.971 no
C32 H321 0.963 no
C32 H322 0.963 no
C32 H323 0.963 no
O33 C34 1.439(8) yes
C34 C35 1.436(11) yes
C34 H342 0.968 no
C34 H341 0.976 no
C35 C36 1.512(11) yes
C35 H351 0.971 no
C35 H352 0.971 no
C36 H361 0.963 no
C36 H362 0.964 no
C36 H363 0.961 no
O37 C38 1.433(7) yes
C38 C39 1.504(10) yes
C38 H381 0.977 no
C38 H382 0.975 no
C39 C40 1.507(12) yes
C39 H392 0.977 no
C39 H391 0.979 no
C40 H401 0.963 no
C40 H403 0.963 no
C40 H402 0.962 no
O41 C42 1.454(7) yes
C42 C43 1.471(8) yes
C42 H421 0.979 no
C42 H422 0.979 no
C43 C44 1.534(9) yes
C43 H431 0.974 no
C43 H432 0.975 no
C44 H442 0.963 no
C44 H441 0.962 no
C44 H443 0.965 no
Hg45 Cl46 2.3351(13) yes
Hg45 Cl146 3.2559(17) yes
Cl46 Hg145 3.2511(16) yes
C101 C102 1.508(8) yes
C101 C124 1.388(8) yes
C101 C128 1.404(7) yes
C102 C103 1.529(7) yes
C102 H1022 0.965 no
C102 H1021 0.971 no
C103 C104 1.398(7) yes
C103 C125 1.382(7) yes
C104 C105 1.390(8) yes
C104 Hg145 2.069(5) yes
C105 C106 1.378(8) yes
C105 H1051 0.936 no
C106 C107 1.384(8) yes
C106 H1061 0.934 no
C107 C108 1.523(8) yes
C107 C125 1.405(8) yes
C108 C109 1.530(8) yes
C108 H1082 0.973 no
C108 H1081 0.975 no
C109 C110 1.368(8) yes
C109 C126 1.392(8) yes
C110 C111 1.386(9) yes
C110 H1101 0.933 no
C111 C112 1.394(9) yes
C111 H1111 0.934 no
C112 C113 1.376(9) yes
C112 H1121 0.939 no
C113 C114 1.519(8) yes
C113 C126 1.412(8) yes
C114 C115 1.507(8) yes
C114 H1142 0.973 no
C114 H1141 0.976 no
C115 C116 1.394(9) yes
C115 C127 1.393(9) yes
C116 C117 1.384(9) yes
C116 H1161 0.934 no
C117 C118 1.378(10) yes
C117 H1171 0.931 no
C118 C119 1.394(9) yes
C118 H1181 0.931 no
C119 C120 1.503(9) yes
C119 C127 1.387(8) yes
C120 C121 1.515(8) yes
C120 H1201 0.975 no
C120 H1202 0.970 no
C121 C122 1.385(8) yes
C121 C128 1.382(8) yes
C122 C123 1.396(9) yes
C122 H1221 0.937 no
C123 C124 1.373(9) yes
C123 H1231 0.940 no
C124 H1241 0.930 no
C125 O129 1.389(6) yes
C126 O133 1.380(7) yes
C127 O137 1.394(8) yes
C128 O141 1.384(6) yes
O129 C130 1.422(7) yes
C130 C131 1.505(9) yes
C130 H1301 0.980 no
C130 H1302 0.974 no
C131 C132 1.491(10) yes
C131 H1312 0.973 no
C131 H1311 0.972 no
C132 H1321 0.968 no
C132 H1323 0.969 no
C132 H1322 0.969 no
O133 C134 1.421(7) yes
C134 C135 1.451(10) yes
C134 H1341 0.974 no
C134 H1342 0.971 no
C135 C136 1.506(10) yes
C135 H1351 0.976 no
C135 H1352 0.971 no
C136 H1361 0.963 no
C136 H1363 0.963 no
C136 H1362 0.964 no
O137 C138 1.451(8) yes
C138 C139 1.501(12) yes
C138 H1381 0.973 no
C138 H1382 0.971 no
C139 C140 1.518(13) yes
C139 H1391 0.971 no
C139 H1392 0.977 no
C140 H1402 0.967 no
C140 H1401 0.965 no
C140 H1403 0.966 no
O141 C142 1.429(4) yes
O141 C342 1.454(5) yes
C142 C143 1.518(5) yes
C142 H1422 0.975 no
C142 H1421 0.974 no
C143 C144 1.540(5) yes
C143 H1431 0.970 no
C143 H1432 0.971 no
C144 H1441 0.963 no
C144 H1442 0.965 no
C144 H1443 0.963 no
C342 C343 1.526(5) yes
C342 H3421 0.970 no
C342 H3422 0.969 no
C343 C344 1.539(5) yes
C343 H3432 0.973 no
C343 H3431 0.971 no
C344 H3441 0.961 no
C344 H3443 0.962 no
C344 H3442 0.961 no
Hg145 Cl146 2.3174(15) yes

loop_
_geom_hbond_atom_site_label_D
_geom_hbond_atom_site_label_H
_geom_hbond_atom_site_label_A
_geom_hbond_angle_DHA
_geom_hbond_distance_DH
_geom_hbond_distance_HA
_geom_hbond_distance_DA
_geom_hbond_publ_flag
C143 H1432 O129 146.0(2) 0.971 2.516 3.365(11) yes
C343 H3431 O129 145.2(3) 0.971 2.528 3.371(11) yes
